data_7029634
loop_
_publ_author_name
'Ghisolfi, Alessio'
'Monakhov, Kirill Yu'
'Pattacini, Roberto'
'Braunstein, Pierre'
'L\'opez, Xavier'
'de Graaf, Coen'
'Speldrich, Manfred'
'van Leusen, Jan'
'Schilder, Helmut'
'K\"ogerler, Paul'

_publ_section_title
;
 A comparative synthetic, magnetic and theoretical study of functional
 M4Cl4 cubane-type Co(ii) and Ni(ii) complexes.
;
_journal_issue 21
_journal_name_full 'Dalton transactions (Cambridge, England : 2003)'
_journal_page_first 7847
_journal_page_last 7859
_journal_paper_doi 10.1039/c4dt00306c
_journal_volume 43
_journal_year 2014
_chemical_formula_moiety 'C44 H60 Cl8 N4 Ni4 O4 S4'
_chemical_formula_sum 'C44 H60 Cl8 N4 Ni4 O4 S4'
_chemical_formula_weight 1355.64
_chemical_name_systematic
; 
 ? 
;
_space_group_IT_number 88
_symmetry_cell_setting tetragonal
_symmetry_space_group_name_Hall '-I 4ad'
_symmetry_space_group_name_H-M 'I 41/a :2'
_atom_sites_solution_hydrogens geom
_atom_sites_solution_primary direct
_atom_sites_solution_secondary difmap
_audit_creation_method SHELXL-97
_cell_angle_alpha 90.00
_cell_angle_beta 90.00
_cell_angle_gamma 90.00
_cell_formula_units_Z 4
_cell_length_a 19.091(1)
_cell_length_b 19.091(1)
_cell_length_c 18.729(1)
_cell_measurement_reflns_used 3152
_cell_measurement_temperature 173(2)
_cell_measurement_theta_max 26.022
_cell_measurement_theta_min 2.62
_cell_volume 6826.1(6)
_computing_cell_refinement 'Bruker SAINT'
_computing_data_collection 'Bruker APEX2'
_computing_data_reduction 'Bruker SAINT'
_computing_molecular_graphics 'Bruker SHELXTL'
_computing_publication_material 'Bruker SHELXTL'
_computing_structure_refinement 'SHELXL-97 (Sheldrick, 2008)'
_computing_structure_solution 'SHELXS-97 (Sheldrick, 2008)'
_diffrn_ambient_temperature 173(2)
_diffrn_measured_fraction_theta_full 0.999
_diffrn_measured_fraction_theta_max 0.999
_diffrn_measurement_device_type 'Bruker APEX-II CCD'
_diffrn_measurement_method '\f and \w scans'
_diffrn_radiation_monochromator graphite
_diffrn_radiation_source 'fine-focus sealed tube'
_diffrn_radiation_type MoK\a
_diffrn_radiation_wavelength 0.71073
_diffrn_reflns_av_R_equivalents 0.0261
_diffrn_reflns_av_sigmaI/netI 0.0110
_diffrn_reflns_limit_h_max 23
_diffrn_reflns_limit_h_min -23
_diffrn_reflns_limit_k_max 23
_diffrn_reflns_limit_k_min -23
_diffrn_reflns_limit_l_max 23
_diffrn_reflns_limit_l_min -23
_diffrn_reflns_number 39794
_diffrn_reflns_theta_full 26.00
_diffrn_reflns_theta_max 26.00
_diffrn_reflns_theta_min 2.13
_exptl_absorpt_coefficient_mu 1.558
_exptl_absorpt_correction_T_max 0.6968
_exptl_absorpt_correction_T_min 0.5890
_exptl_absorpt_correction_type multi-scan
_exptl_absorpt_process_details 'R.H. Blessing, Acta Crystallogr., Sect A 1995, 51, 33-38'
_exptl_crystal_colour yellow
_exptl_crystal_density_diffrn 1.319
_exptl_crystal_density_method 'not measured'
_exptl_crystal_description prism
_exptl_crystal_F_000 2784
_exptl_crystal_size_max 0.38
_exptl_crystal_size_mid 0.30
_exptl_crystal_size_min 0.25
_platon_squeeze_details
;


;
_refine_diff_density_max 0.672
_refine_diff_density_min -0.490
_refine_diff_density_rms 0.104
_refine_ls_extinction_method none
_refine_ls_goodness_of_fit_ref 1.167
_refine_ls_hydrogen_treatment mixed
_refine_ls_matrix_type full
_refine_ls_number_parameters 158
_refine_ls_number_reflns 3351
_refine_ls_number_restraints 1
_refine_ls_restrained_S_all 1.167
_refine_ls_R_factor_all 0.0623
_refine_ls_R_factor_gt 0.0546
_refine_ls_shift/su_max 0.001
_refine_ls_shift/su_mean 0.000
_refine_ls_structure_factor_coef Fsqd
_refine_ls_weighting_details 'calc w=1/[\s^2^(Fo^2^)+(0.0412P)^2^+55.7097P] where P=(Fo^2^+2Fc^2^)/3'
_refine_ls_weighting_scheme calc
_refine_ls_wR_factor_gt 0.1257
_refine_ls_wR_factor_ref 0.1314
_reflns_number_gt 2860
_reflns_number_total 3351
_reflns_threshold_expression >2sigma(I)
_cod_data_source_file c4dt00306c2.cif
_cod_data_source_block Ni4
_cod_depositor_comments
;
The following automatic conversions were performed:

'_symmetry_cell_setting' value 'Tetragonal' changed to 'tetragonal'
according to
/usr/data/users/saulius/crontab/automatic-downloads/rss-feeds/RSC/lib/dictionaries/cif_core.dic
dictionary named 'cif_core.dic' version 2.4.2 from 2011-04-26.

Automatic conversion script
Id: cif_fix_values 2281 2013-09-26 08:29:07Z andrius 

 Adding full bibliography for 7029633--7029634.cif.
;
_cod_original_cell_volume 6826.5(8)
_cod_original_sg_symbol_H-M 'I 41/a'
_cod_database_code 7029634

loop_
_symmetry_equiv_pos_as_xyz
'x, y, z'
'-y+1/4, x+3/4, z+3/4'
'y+1/4, -x+1/4, z+1/4'
'-x, -y+1/2, z'
'x+1/2, y+1/2, z+1/2'
'-y+3/4, x+5/4, z+5/4'
'y+3/4, -x+3/4, z+3/4'
'-x+1/2, -y+1, z+1/2'
'-x, -y, -z'
'y-1/4, -x-3/4, -z-3/4'
'-y-1/4, x-1/4, -z-1/4'
'x, y-1/2, -z'
'-x+1/2, -y+1/2, -z+1/2'
'y+1/4, -x-1/4, -z-1/4'
'-y+1/4, x+1/4, -z+1/4'
'x+1/2, y, -z+1/2'

loop_
_atom_site_label
_atom_site_type_symbol
_atom_site_fract_x
_atom_site_fract_y
_atom_site_fract_z
_atom_site_U_iso_or_equiv
_atom_site_adp_type
_atom_site_occupancy
_atom_site_symmetry_multiplicity
_atom_site_calc_flag
_atom_site_refinement_flags
Ni1 Ni 0.45921(2) 0.66101(2) 0.19037(2) 0.02017(16) Uani 1 1 d .
Cl1A Cl 0.46311(4) 0.67238(4) 0.06140(4) 0.0196(2) Uani 1 1 d .
Cl2A Cl 0.50766(5) 0.54812(5) 0.18534(5) 0.0268(2) Uani 1 1 d .
N1 N 0.45088(17) 0.66166(16) 0.29961(18) 0.0254(7) Uani 1 1 d .
O1 O 0.35612(14) 0.62967(14) 0.17698(14) 0.0246(6) Uani 1 1 d D
C1 C 0.3091(2) 0.6210(2) 0.2378(2) 0.0260(8) Uani 1 1 d .
C2 C 0.3229(2) 0.6800(2) 0.2920(2) 0.0285(8) Uani 1 1 d .
H2A H 0.3238 0.7251 0.2659 0.034 Uiso 1 1 calc R
H2B H 0.2830 0.6817 0.3257 0.034 Uiso 1 1 calc R
C3 C 0.3895(2) 0.6741(2) 0.3347(2) 0.0285(8) Uani 1 1 d .
C4 C 0.3884(3) 0.6797(2) 0.4082(2) 0.0360(10) Uani 1 1 d .
H4 H 0.3457 0.6899 0.4322 0.043 Uiso 1 1 calc R
C5 C 0.4485(3) 0.6707(3) 0.4463(2) 0.0449(12) Uani 1 1 d .
H5 H 0.4479 0.6747 0.4969 0.054 Uiso 1 1 calc R
C6 C 0.5104(3) 0.6557(2) 0.4114(2) 0.0382(10) Uani 1 1 d .
H6 H 0.5526 0.6482 0.4371 0.046 Uiso 1 1 calc R
C7 C 0.5088(2) 0.6519(2) 0.3380(2) 0.0327(9) Uani 1 1 d .
H7 H 0.5512 0.6418 0.3135 0.039 Uiso 1 1 calc R
C8 C 0.2335(2) 0.6266(2) 0.2106(2) 0.0324(9) Uani 1 1 d .
H8A H 0.2014 0.6242 0.2520 0.039 Uiso 1 1 calc R
H8B H 0.2272 0.6731 0.1880 0.039 Uiso 1 1 calc R
C9 C 0.2122(2) 0.5706(2) 0.1572(3) 0.0389(10) Uani 1 1 d .
H9A H 0.2432 0.5734 0.1149 0.047 Uiso 1 1 calc R
H9B H 0.1636 0.5795 0.1411 0.047 Uiso 1 1 calc R
C10 C 0.3085(2) 0.4874(2) 0.2204(3) 0.0353(10) Uani 1 1 d .
H10A H 0.3213 0.4432 0.2448 0.042 Uiso 1 1 calc R
H10B H 0.3376 0.4911 0.1768 0.042 Uiso 1 1 calc R
C11 C 0.3252(2) 0.5490(2) 0.2697(2) 0.0296(9) Uani 1 1 d .
H11A H 0.3756 0.5472 0.2823 0.036 Uiso 1 1 calc R
H11B H 0.2981 0.5435 0.3144 0.036 Uiso 1 1 calc R
S1 S 0.21751(7) 0.48357(6) 0.19498(7) 0.0439(3) Uani 1 1 d .
H1O H 0.339(2) 0.660(2) 0.1448(19) 0.035(13) Uiso 1 1 d D

loop_
_atom_site_aniso_label
_atom_site_aniso_U_11
_atom_site_aniso_U_22
_atom_site_aniso_U_33
_atom_site_aniso_U_23
_atom_site_aniso_U_13
_atom_site_aniso_U_12
Ni1 0.0220(3) 0.0200(3) 0.0185(3) 0.00012(17) 0.00211(18) 0.00121(17)
Cl1A 0.0198(4) 0.0224(4) 0.0166(4) -0.0012(3) 0.0007(3) -0.0016(3)
Cl2A 0.0323(5) 0.0195(4) 0.0285(5) 0.0002(3) 0.0038(4) 0.0026(3)
N1 0.0294(17) 0.0201(15) 0.0266(17) 0.0048(13) 0.0038(13) 0.0013(13)
O1 0.0280(14) 0.0250(14) 0.0208(13) -0.0027(11) 0.0002(11) 0.0056(11)
C1 0.028(2) 0.028(2) 0.0222(18) -0.0002(15) 0.0121(15) 0.0012(15)
C2 0.034(2) 0.0242(19) 0.028(2) -0.0032(16) 0.0095(17) 0.0001(16)
C3 0.041(2) 0.0204(18) 0.0239(19) -0.0014(15) 0.0049(17) -0.0046(16)
C4 0.045(3) 0.033(2) 0.030(2) -0.0025(18) 0.0092(19) -0.0078(19)
C5 0.069(3) 0.044(3) 0.022(2) -0.0007(19) 0.005(2) -0.013(2)
C6 0.055(3) 0.033(2) 0.026(2) 0.0045(18) -0.007(2) -0.004(2)
C7 0.041(2) 0.031(2) 0.026(2) 0.0015(17) -0.0001(18) 0.0010(18)
C8 0.023(2) 0.032(2) 0.042(2) 0.0012(18) 0.0083(17) 0.0028(16)
C9 0.030(2) 0.044(3) 0.043(3) -0.008(2) 0.0053(19) 0.0005(19)
C10 0.039(2) 0.026(2) 0.041(2) -0.0047(18) 0.0054(19) -0.0010(17)
C11 0.034(2) 0.029(2) 0.027(2) -0.0006(16) 0.0080(17) -0.0004(17)
S1 0.0392(6) 0.0367(6) 0.0557(8) -0.0106(5) 0.0126(5) -0.0124(5)

loop_
_atom_type_symbol
_atom_type_description
_atom_type_scat_dispersion_real
_atom_type_scat_dispersion_imag
_atom_type_scat_source
Ni Ni 0.3393 1.1124 'International Tables Vol C Tables 4.2.6.8 and 6.1.1.4'
Cl Cl 0.1484 0.1585 'International Tables Vol C Tables 4.2.6.8 and 6.1.1.4'
N N 0.0061 0.0033 'International Tables Vol C Tables 4.2.6.8 and 6.1.1.4'
O O 0.0106 0.0060 'International Tables Vol C Tables 4.2.6.8 and 6.1.1.4'
C C 0.0033 0.0016 'International Tables Vol C Tables 4.2.6.8 and 6.1.1.4'
S S 0.1246 0.1234 'International Tables Vol C Tables 4.2.6.8 and 6.1.1.4'
H H 0.0000 0.0000 'International Tables Vol C Tables 4.2.6.8 and 6.1.1.4'

loop_
_geom_angle_atom_site_label_1
_geom_angle_atom_site_label_2
_geom_angle_atom_site_label_3
_geom_angle
_geom_angle_site_symmetry_1
_geom_angle_site_symmetry_3
N1 Ni1 O1 92.79(12) . .
N1 Ni1 Cl2A 94.36(9) . .
O1 Ni1 Cl2A 95.99(8) . .
N1 Ni1 Cl1A 173.90(9) . .
O1 Ni1 Cl1A 86.25(8) . .
Cl2A Ni1 Cl1A 91.73(3) . .
N1 Ni1 Cl1A 94.70(10) . 15_655
O1 Ni1 Cl1A 169.70(8) . 15_655
Cl2A Ni1 Cl1A 90.49(3) . 15_655
Cl1A Ni1 Cl1A 85.56(3) . 15_655
N1 Ni1 Cl1A 89.17(9) . 10_576
O1 Ni1 Cl1A 90.50(8) . 10_576
Cl2A Ni1 Cl1A 172.44(4) . 10_576
Cl1A Ni1 Cl1A 84.81(3) . 10_576
Cl1A Ni1 Cl1A 82.55(3) 15_655 10_576
Ni1 Cl1A Ni1 94.75(3) . 10_576
Ni1 Cl1A Ni1 93.88(3) . 15_655
Ni1 Cl1A Ni1 97.43(3) 10_576 15_655
C7 N1 C3 118.6(4) . .
C7 N1 Ni1 118.2(3) . .
C3 N1 Ni1 123.2(3) . .
C1 O1 Ni1 121.5(2) . .
C1 O1 H1O 112(3) . .
Ni1 O1 H1O 104(3) . .
O1 C1 C11 106.4(3) . .
O1 C1 C8 108.1(3) . .
C11 C1 C8 112.4(3) . .
O1 C1 C2 109.1(3) . .
C11 C1 C2 111.5(3) . .
C8 C1 C2 109.2(3) . .
C3 C2 C1 116.0(3) . .
C3 C2 H2A 108.3 . .
C1 C2 H2A 108.3 . .
C3 C2 H2B 108.3 . .
C1 C2 H2B 108.3 . .
H2A C2 H2B 107.4 . .
N1 C3 C4 120.4(4) . .
N1 C3 C2 118.9(3) . .
C4 C3 C2 120.7(4) . .
C5 C4 C3 120.0(4) . .
C5 C4 H4 120.0 . .
C3 C4 H4 120.0 . .
C4 C5 C6 119.9(4) . .
C4 C5 H5 120.0 . .
C6 C5 H5 120.0 . .
C7 C6 C5 117.8(5) . .
C7 C6 H6 121.1 . .
C5 C6 H6 121.1 . .
N1 C7 C6 123.3(4) . .
N1 C7 H7 118.3 . .
C6 C7 H7 118.3 . .
C9 C8 C1 114.9(3) . .
C9 C8 H8A 108.6 . .
C1 C8 H8A 108.6 . .
C9 C8 H8B 108.6 . .
C1 C8 H8B 108.6 . .
H8A C8 H8B 107.5 . .
C8 C9 S1 112.0(3) . .
C8 C9 H9A 109.2 . .
S1 C9 H9A 109.2 . .
C8 C9 H9B 109.2 . .
S1 C9 H9B 109.2 . .
H9A C9 H9B 107.9 . .
C11 C10 S1 113.0(3) . .
C11 C10 H10A 109.0 . .
S1 C10 H10A 109.0 . .
C11 C10 H10B 109.0 . .
S1 C10 H10B 109.0 . .
H10A C10 H10B 107.8 . .
C10 C11 C1 114.4(4) . .
C10 C11 H11A 108.7 . .
C1 C11 H11A 108.7 . .
C10 C11 H11B 108.7 . .
C1 C11 H11B 108.7 . .
H11A C11 H11B 107.6 . .
C10 S1 C9 96.9(2) . .

loop_
_geom_bond_atom_site_label_1
_geom_bond_atom_site_label_2
_geom_bond_distance
_geom_bond_site_symmetry_2
Ni1 N1 2.052(3) .
Ni1 O1 2.072(3) .
Ni1 Cl2A 2.3472(10) .
Ni1 Cl1A 2.4263(10) .
Ni1 Cl1A 2.4700(10) 15_655
Ni1 Cl1A 2.5042(9) 10_576
Cl1A Ni1 2.4700(10) 10_576
Cl1A Ni1 2.5042(9) 15_655
N1 C7 1.332(6) .
N1 C3 1.364(5) .
O1 C1 1.459(4) .
O1 H1O 0.896(10) .
C1 C11 1.530(6) .
C1 C8 1.536(6) .
C1 C2 1.539(5) .
C2 C3 1.505(6) .
C2 H2A 0.9900 .
C2 H2B 0.9900 .
C3 C4 1.382(6) .
C4 C5 1.363(7) .
C4 H4 0.9500 .
C5 C6 1.380(7) .
C5 H5 0.9500 .
C6 C7 1.377(6) .
C6 H6 0.9500 .
C7 H7 0.9500 .
C8 C9 1.519(6) .
C8 H8A 0.9900 .
C8 H8B 0.9900 .
C9 S1 1.809(5) .
C9 H9A 0.9900 .
C9 H9B 0.9900 .
C10 C11 1.530(6) .
C10 S1 1.803(5) .
C10 H10A 0.9900 .
C10 H10B 0.9900 .
C11 H11A 0.9900 .
C11 H11B 0.9900 .

loop_
_platon_squeeze_void_nr
_platon_squeeze_void_average_x
_platon_squeeze_void_average_y
_platon_squeeze_void_average_z
_platon_squeeze_void_volume
_platon_squeeze_void_count_electrons
_platon_squeeze_void_content
1 -0.004 -0.004 -0.003 1825 519 ' '
